data_7228172
loop_
_publ_author_name
'Powers, Xian B.'
'Ghiassi, Kamran B.'
'Greenfield, Joshua T.'
'Olmstead, Marilyn M.'
'Balch, Alan L.'

_publ_section_title
;
 Interrelationships between the tetrahedral and planar polymorphs of
 bis(3-ethylamino-1-phenyl-but-2-en-1-ono)nickel(ii) and structural
 comparisons with related CoII, NiII, CuII, and ZnII complexes
;
_journal_name_full CrystEngComm
_journal_paper_doi 10.1039/C7CE00638A
_journal_year 2017
_chemical_formula_moiety 'C34 H32 N2 O2 Zn'
_chemical_formula_sum 'C34 H32 N2 O2 Zn'
_chemical_formula_weight 565.98
_chemical_name_common 'beta Zn(B-Bn)2'
_space_group_crystal_system monoclinic
_space_group_IT_number 14
_space_group_name_Hall '-P 2yn'
_space_group_name_H-M_alt 'P 1 21/n 1'
_symmetry_space_group_name_Hall '-P 2yn'
_symmetry_space_group_name_H-M 'P 1 21/n 1'
_atom_sites_solution_hydrogens geom
_atom_sites_solution_primary direct
_atom_sites_solution_secondary difmap
_audit_creation_method SHELXL-2014/7
_audit_update_record
;
2017-02-17 deposited with the CCDC.
2017-04-24 downloaded from the CCDC.
;
_cell_angle_alpha 90
_cell_angle_beta 112.4210(10)
_cell_angle_gamma 90
_cell_formula_units_Z 4
_cell_length_a 13.8756(12)
_cell_length_b 14.6124(13)
_cell_length_c 14.7723(13)
_cell_measurement_reflns_used 9946
_cell_measurement_temperature 90(2)
_cell_measurement_theta_max 31.21
_cell_measurement_theta_min 2.21
_cell_volume 2768.8(4)
_computing_cell_refinement 'SAINT (Bruker, 2014)'
_computing_data_collection 'Apex2 (Bruker, 2014)'
_computing_data_reduction 'SAINT (Bruker, 2014)'
_computing_publication_material 'SHELXL-2014 (Sheldrick, 2014)'
_computing_structure_refinement 'SHELXL-2014/7 (Sheldrick, 2014)'
_computing_structure_solution 'SHELXS (Sheldrick, 2008)'
_diffrn_ambient_temperature 90(2)
_diffrn_detector_area_resol_mean 8.3
_diffrn_measured_fraction_theta_full 1.000
_diffrn_measured_fraction_theta_max 1.000
_diffrn_measurement_device_type 'Bruker ApexII'
_diffrn_measurement_method \w
_diffrn_radiation_type MoK\a
_diffrn_radiation_wavelength 0.71073
_diffrn_reflns_av_R_equivalents 0.0304
_diffrn_reflns_av_unetI/netI 0.0233
_diffrn_reflns_Laue_measured_fraction_full 1.000
_diffrn_reflns_Laue_measured_fraction_max 1.000
_diffrn_reflns_limit_h_max 19
_diffrn_reflns_limit_h_min -19
_diffrn_reflns_limit_k_max 20
_diffrn_reflns_limit_k_min -20
_diffrn_reflns_limit_l_max 21
_diffrn_reflns_limit_l_min -21
_diffrn_reflns_number 44087
_diffrn_reflns_point_group_measured_fraction_full 1.000
_diffrn_reflns_point_group_measured_fraction_max 1.000
_diffrn_reflns_theta_full 25.242
_diffrn_reflns_theta_max 30.507
_diffrn_reflns_theta_min 1.714
_diffrn_source 'fine-focus sealed tube'
_exptl_absorpt_coefficient_mu 0.921
_exptl_absorpt_correction_T_max 0.7462
_exptl_absorpt_correction_T_min 0.7194
_exptl_absorpt_correction_type multi-scan
_exptl_absorpt_process_details 'SADABS (Sheldrick, 2014)'
_exptl_crystal_colour colorless
_exptl_crystal_density_diffrn 1.358
_exptl_crystal_description block
_exptl_crystal_F_000 1184
_exptl_crystal_size_max 0.150
_exptl_crystal_size_mid 0.130
_exptl_crystal_size_min 0.130
_refine_diff_density_max 1.047
_refine_diff_density_min -0.793
_refine_diff_density_rms 0.064
_refine_ls_extinction_method none
_refine_ls_goodness_of_fit_ref 1.047
_refine_ls_hydrogen_treatment constr
_refine_ls_matrix_type full
_refine_ls_number_parameters 354
_refine_ls_number_reflns 8437
_refine_ls_number_restraints 0
_refine_ls_restrained_S_all 1.047
_refine_ls_R_factor_all 0.0441
_refine_ls_R_factor_gt 0.0359
_refine_ls_shift/su_max 0.001
_refine_ls_shift/su_mean 0.000
_refine_ls_structure_factor_coef Fsqd
_refine_ls_weighting_details 'w=1/[\s^2^(Fo^2^)+(0.0455P)^2^+1.6032P] where P=(Fo^2^+2Fc^2^)/3'
_refine_ls_weighting_scheme calc
_refine_ls_wR_factor_gt 0.0915
_refine_ls_wR_factor_ref 0.0961
_reflns_Friedel_coverage 0.000
_reflns_number_gt 7188
_reflns_number_total 8437
_reflns_threshold_expression 'I > 2\s(I)'
_cod_data_source_file c7ce00638a1.cif
_cod_data_source_block xbp49
_cod_database_code 7228172
_shelx_shelxl_version_number 2014/7
_shelx_space_group_comment
;
The symmetry employed for this shelxl refinement is uniquely defined
by the following loop, which should always be used as a source of
symmetry information in preference to the above space-group names.
They are only intended as comments.
;
_shelx_estimated_absorpt_t_min 0.874
_shelx_estimated_absorpt_t_max 0.890

loop_
_space_group_symop_operation_xyz
'x, y, z'
'-x+1/2, y+1/2, -z+1/2'
'-x, -y, -z'
'x-1/2, -y-1/2, z-1/2'

loop_
_atom_site_label
_atom_site_type_symbol
_atom_site_fract_x
_atom_site_fract_y
_atom_site_fract_z
_atom_site_U_iso_or_equiv
_atom_site_adp_type
_atom_site_occupancy
_atom_site_site_symmetry_order
_atom_site_calc_flag
_atom_site_refinement_flags_posn
_atom_site_refinement_flags_adp
Zn1 Zn 0.38879(2) 0.35097(2) 0.64920(2) 0.01872(6) Uani 1 1 d . .
N1 N 0.33298(10) 0.33898(8) 0.50420(9) 0.0193(2) Uani 1 1 d . .
N2 N 0.31437(10) 0.37543(9) 0.73850(9) 0.0198(2) Uani 1 1 d . .
O1 O 0.43842(9) 0.22449(7) 0.67873(8) 0.0233(2) Uani 1 1 d . .
O2 O 0.50217(8) 0.43724(7) 0.70812(8) 0.0192(2) Uani 1 1 d . .
C1 C 0.50902(12) 0.05610(10) 0.75116(11) 0.0199(3) Uani 1 1 d . .
H1 H 0.5178 0.1067 0.7939 0.024 Uiso 1 1 calc R U
C2 C 0.54895(13) -0.02907(11) 0.78977(12) 0.0236(3) Uani 1 1 d . .
H2 H 0.5848 -0.0360 0.8585 0.028 Uiso 1 1 calc R U
C3 C 0.53663(13) -0.10400(11) 0.72849(12) 0.0249(3) Uani 1 1 d . .
H3 H 0.5641 -0.1620 0.7549 0.030 Uiso 1 1 calc R U
C4 C 0.48369(13) -0.09318(10) 0.62813(12) 0.0229(3) Uani 1 1 d . .
H4 H 0.4748 -0.1441 0.5858 0.028 Uiso 1 1 calc R U
C5 C 0.44371(12) -0.00829(10) 0.58932(11) 0.0188(3) Uani 1 1 d . .
H5 H 0.4075 -0.0019 0.5206 0.023 Uiso 1 1 calc R U
C6 C 0.45613(11) 0.06805(9) 0.65023(10) 0.0157(2) Uani 1 1 d . .
C7 C 0.41835(11) 0.16187(9) 0.61234(11) 0.0165(3) Uani 1 1 d . .
C8 C 0.36577(13) 0.17551(10) 0.51319(11) 0.0209(3) Uani 1 1 d . .
H8 H 0.3545 0.1223 0.4736 0.025 Uiso 1 1 calc R U
C9 C 0.32601(12) 0.25864(10) 0.46208(11) 0.0204(3) Uani 1 1 d . .
C10 C 0.27426(16) 0.25021(12) 0.35190(11) 0.0318(4) Uani 1 1 d . .
H10A H 0.3124 0.2873 0.3213 0.048 Uiso 1 1 calc R U
H10B H 0.2021 0.2719 0.3301 0.048 Uiso 1 1 calc R U
H10C H 0.2748 0.1860 0.3329 0.048 Uiso 1 1 calc R U
C11 C 0.29054(17) 0.41859(11) 0.43925(12) 0.0334(4) Uani 1 1 d . .
H11A H 0.2138 0.4127 0.4074 0.040 Uiso 1 1 calc R U
H11B H 0.3191 0.4190 0.3873 0.040 Uiso 1 1 calc R U
C12 C 0.31713(13) 0.50756(10) 0.49477(11) 0.0229(3) Uani 1 1 d . .
C13 C 0.26879(13) 0.53120(11) 0.55838(12) 0.0234(3) Uani 1 1 d . .
H13 H 0.2161 0.4927 0.5637 0.028 Uiso 1 1 calc R U
C14 C 0.29673(13) 0.61034(11) 0.61406(12) 0.0257(3) Uani 1 1 d . .
H14 H 0.2638 0.6254 0.6579 0.031 Uiso 1 1 calc R U
C15 C 0.37272(14) 0.66756(11) 0.60580(13) 0.0275(3) Uani 1 1 d . .
H15 H 0.3927 0.7214 0.6446 0.033 Uiso 1 1 calc R U
C16 C 0.41929(13) 0.64578(11) 0.54070(14) 0.0283(3) Uani 1 1 d . .
H16 H 0.4705 0.6854 0.5340 0.034 Uiso 1 1 calc R U
C17 C 0.39147(13) 0.56619(11) 0.48499(12) 0.0264(3) Uani 1 1 d . .
H17 H 0.4234 0.5519 0.4401 0.032 Uiso 1 1 calc R U
C18 C 0.68972(12) 0.52527(11) 0.80376(11) 0.0221(3) Uani 1 1 d . .
H18 H 0.6908 0.4688 0.7722 0.027 Uiso 1 1 calc R U
C19 C 0.77873(12) 0.57913(13) 0.83864(12) 0.0283(3) Uani 1 1 d . .
H19 H 0.8408 0.5588 0.8322 0.034 Uiso 1 1 calc R U
C20 C 0.77731(14) 0.66250(13) 0.88286(12) 0.0308(4) Uani 1 1 d . .
H20 H 0.8384 0.6993 0.9065 0.037 Uiso 1 1 calc R U
C21 C 0.68688(14) 0.69229(12) 0.89258(12) 0.0280(3) Uani 1 1 d . .
H21 H 0.6859 0.7497 0.9224 0.034 Uiso 1 1 calc R U
C22 C 0.59746(13) 0.63832(10) 0.85875(11) 0.0222(3) Uani 1 1 d . .
H22 H 0.5356 0.6590 0.8655 0.027 Uiso 1 1 calc R U
C23 C 0.59851(11) 0.55347(10) 0.81467(10) 0.0177(3) Uani 1 1 d . .
C24 C 0.50604(11) 0.49085(9) 0.77893(10) 0.0161(2) Uani 1 1 d . .
C25 C 0.43742(11) 0.49195(10) 0.82685(10) 0.0182(3) Uani 1 1 d . .
H25 H 0.4506 0.5368 0.8767 0.022 Uiso 1 1 calc R U
C26 C 0.34961(11) 0.43436(10) 0.81070(10) 0.0181(3) Uani 1 1 d . .
C27 C 0.29870(14) 0.44427(13) 0.88458(13) 0.0293(3) Uani 1 1 d . .
H27A H 0.2983 0.3848 0.9151 0.044 Uiso 1 1 calc R U
H27B H 0.2269 0.4659 0.8513 0.044 Uiso 1 1 calc R U
H27C H 0.3380 0.4885 0.9350 0.044 Uiso 1 1 calc R U
C28 C 0.22778(16) 0.31388(15) 0.73440(13) 0.0368(4) Uani 1 1 d . .
H28A H 0.1874 0.3430 0.7693 0.044 Uiso 1 1 calc R U
H28B H 0.2571 0.2559 0.7685 0.044 Uiso 1 1 calc R U
C29 C 0.15554(12) 0.29300(11) 0.63044(11) 0.0228(3) Uani 1 1 d . .
C30 C 0.16120(14) 0.21136(12) 0.58566(14) 0.0291(3) Uani 1 1 d . .
H30 H 0.2116 0.1669 0.6207 0.035 Uiso 1 1 calc R U
C31 C 0.09411(17) 0.19335(14) 0.49003(15) 0.0400(5) Uani 1 1 d . .
H31 H 0.0993 0.1371 0.4600 0.048 Uiso 1 1 calc R U
C32 C 0.02086(17) 0.25626(17) 0.43913(14) 0.0462(6) Uani 1 1 d . .
H32 H -0.0248 0.2438 0.3736 0.055 Uiso 1 1 calc R U
C33 C 0.01287(16) 0.33832(16) 0.48278(16) 0.0422(5) Uani 1 1 d . .
H33 H -0.0386 0.3819 0.4475 0.051 Uiso 1 1 calc R U
C34 C 0.08057(14) 0.35686(12) 0.57877(14) 0.0306(4) Uani 1 1 d . .
H34 H 0.0754 0.4132 0.6087 0.037 Uiso 1 1 calc R U

loop_
_atom_site_aniso_label
_atom_site_aniso_U_11
_atom_site_aniso_U_22
_atom_site_aniso_U_33
_atom_site_aniso_U_23
_atom_site_aniso_U_13
_atom_site_aniso_U_12
Zn1 0.02548(10) 0.01368(8) 0.01504(9) -0.00196(6) 0.00552(7) -0.00021(6)
N1 0.0252(6) 0.0144(5) 0.0158(5) 0.0015(4) 0.0049(5) 0.0027(4)
N2 0.0220(6) 0.0188(6) 0.0167(5) 0.0013(4) 0.0052(5) -0.0042(5)
O1 0.0318(6) 0.0151(5) 0.0172(5) -0.0033(4) 0.0027(4) 0.0021(4)
O2 0.0222(5) 0.0180(5) 0.0190(5) -0.0044(4) 0.0098(4) -0.0008(4)
C1 0.0228(7) 0.0178(6) 0.0180(6) -0.0007(5) 0.0067(5) -0.0009(5)
C2 0.0257(7) 0.0216(7) 0.0208(7) 0.0045(6) 0.0056(6) 0.0006(6)
C3 0.0278(8) 0.0162(7) 0.0301(8) 0.0057(6) 0.0103(6) 0.0028(6)
C4 0.0294(8) 0.0145(6) 0.0273(8) -0.0011(5) 0.0136(6) 0.0003(6)
C5 0.0225(7) 0.0157(6) 0.0194(6) -0.0006(5) 0.0095(5) -0.0011(5)
C6 0.0159(6) 0.0146(6) 0.0179(6) 0.0000(5) 0.0078(5) -0.0007(5)
C7 0.0185(6) 0.0132(6) 0.0188(6) -0.0009(5) 0.0080(5) -0.0006(5)
C8 0.0303(8) 0.0149(6) 0.0166(6) -0.0016(5) 0.0079(6) 0.0015(5)
C9 0.0262(7) 0.0178(6) 0.0161(6) 0.0001(5) 0.0068(5) 0.0011(5)
C10 0.0521(11) 0.0209(7) 0.0154(7) -0.0018(6) 0.0050(7) 0.0059(7)
C11 0.0543(11) 0.0159(7) 0.0188(7) 0.0010(6) 0.0014(7) 0.0082(7)
C12 0.0310(8) 0.0156(6) 0.0170(6) 0.0029(5) 0.0035(6) 0.0056(6)
C13 0.0264(7) 0.0185(7) 0.0240(7) 0.0042(6) 0.0083(6) 0.0007(6)
C14 0.0319(8) 0.0219(7) 0.0249(7) 0.0009(6) 0.0126(6) 0.0056(6)
C15 0.0329(8) 0.0163(7) 0.0294(8) -0.0017(6) 0.0075(7) 0.0021(6)
C16 0.0246(8) 0.0219(7) 0.0387(9) 0.0061(7) 0.0124(7) 0.0012(6)
C17 0.0313(8) 0.0245(7) 0.0263(8) 0.0068(6) 0.0144(7) 0.0106(6)
C18 0.0206(7) 0.0267(7) 0.0180(6) 0.0047(6) 0.0063(5) 0.0025(6)
C19 0.0177(7) 0.0418(10) 0.0229(7) 0.0092(7) 0.0050(6) -0.0029(6)
C20 0.0253(8) 0.0392(9) 0.0191(7) 0.0074(6) -0.0014(6) -0.0152(7)
C21 0.0348(9) 0.0247(8) 0.0180(7) 0.0010(6) 0.0027(6) -0.0090(7)
C22 0.0252(7) 0.0189(7) 0.0196(7) -0.0009(5) 0.0054(6) -0.0036(5)
C23 0.0188(6) 0.0178(6) 0.0144(6) 0.0020(5) 0.0040(5) -0.0009(5)
C24 0.0173(6) 0.0139(6) 0.0156(6) 0.0004(5) 0.0046(5) 0.0014(5)
C25 0.0213(7) 0.0163(6) 0.0175(6) -0.0029(5) 0.0078(5) -0.0001(5)
C26 0.0186(6) 0.0179(6) 0.0177(6) 0.0026(5) 0.0068(5) 0.0029(5)
C27 0.0316(8) 0.0336(9) 0.0295(8) -0.0032(7) 0.0193(7) -0.0042(7)
C28 0.0406(10) 0.0449(11) 0.0220(8) 0.0027(7) 0.0088(7) -0.0242(9)
C29 0.0220(7) 0.0262(7) 0.0215(7) 0.0011(6) 0.0097(6) -0.0080(6)
C30 0.0279(8) 0.0239(8) 0.0367(9) 0.0005(7) 0.0139(7) -0.0061(6)
C31 0.0515(12) 0.0354(10) 0.0371(10) -0.0123(8) 0.0215(9) -0.0220(9)
C32 0.0449(11) 0.0596(14) 0.0246(9) 0.0015(9) 0.0026(8) -0.0305(10)
C33 0.0270(9) 0.0497(12) 0.0425(11) 0.0193(9) 0.0052(8) -0.0012(8)
C34 0.0297(8) 0.0285(8) 0.0378(9) 0.0031(7) 0.0176(7) 0.0005(7)

loop_
_atom_type_symbol
_atom_type_description
_atom_type_scat_dispersion_real
_atom_type_scat_dispersion_imag
_atom_type_scat_source
C C 0.0033 0.0016 'International Tables Vol C Tables 4.2.6.8 and 6.1.1.4'
H H 0.0000 0.0000 'International Tables Vol C Tables 4.2.6.8 and 6.1.1.4'
N N 0.0061 0.0033 'International Tables Vol C Tables 4.2.6.8 and 6.1.1.4'
O O 0.0106 0.0060 'International Tables Vol C Tables 4.2.6.8 and 6.1.1.4'
Zn Zn 0.2839 1.4301 'International Tables Vol C Tables 4.2.6.8 and 6.1.1.4'

loop_
_geom_angle_atom_site_label_1
_geom_angle_atom_site_label_2
_geom_angle_atom_site_label_3
_geom_angle
O2 Zn1 O1 110.85(5)
O2 Zn1 N1 117.11(5)
O1 Zn1 N1 96.66(5)
O2 Zn1 N2 97.04(5)
O1 Zn1 N2 104.37(5)
N1 Zn1 N2 129.91(5)
C9 N1 C11 117.13(13)
C9 N1 Zn1 121.10(10)
C11 N1 Zn1 121.63(10)
C26 N2 C28 118.44(14)
C26 N2 Zn1 121.96(10)
C28 N2 Zn1 118.70(11)
C7 O1 Zn1 122.86(9)
C24 O2 Zn1 122.18(9)
C2 C1 C6 120.85(14)
C2 C1 H1 119.6
C6 C1 H1 119.6
C3 C2 C1 120.43(14)
C3 C2 H2 119.8
C1 C2 H2 119.8
C2 C3 C4 119.28(14)
C2 C3 H3 120.4
C4 C3 H3 120.4
C3 C4 C5 120.46(14)
C3 C4 H4 119.8
C5 C4 H4 119.8
C4 C5 C6 120.88(14)
C4 C5 H5 119.6
C6 C5 H5 119.6
C1 C6 C5 118.09(13)
C1 C6 C7 118.61(12)
C5 C6 C7 123.27(13)
O1 C7 C8 125.29(13)
O1 C7 C6 114.91(12)
C8 C7 C6 119.80(12)
C7 C8 C9 128.80(14)
C7 C8 H8 115.6
C9 C8 H8 115.6
N1 C9 C8 124.51(13)
N1 C9 C10 120.05(13)
C8 C9 C10 115.44(13)
C9 C10 H10A 109.5
C9 C10 H10B 109.5
H10A C10 H10B 109.5
C9 C10 H10C 109.5
H10A C10 H10C 109.5
H10B C10 H10C 109.5
N1 C11 C12 111.80(13)
N1 C11 H11A 109.3
C12 C11 H11A 109.3
N1 C11 H11B 109.3
C12 C11 H11B 109.3
H11A C11 H11B 107.9
C17 C12 C13 119.05(15)
C17 C12 C11 120.84(16)
C13 C12 C11 120.09(16)
C14 C13 C12 120.70(15)
C14 C13 H13 119.7
C12 C13 H13 119.7
C13 C14 C15 120.05(15)
C13 C14 H14 120.0
C15 C14 H14 120.0
C16 C15 C14 119.62(16)
C16 C15 H15 120.2
C14 C15 H15 120.2
C15 C16 C17 120.34(16)
C15 C16 H16 119.8
C17 C16 H16 119.8
C12 C17 C16 120.20(15)
C12 C17 H17 119.9
C16 C17 H17 119.9
C19 C18 C23 120.46(16)
C19 C18 H18 119.8
C23 C18 H18 119.8
C20 C19 C18 120.20(16)
C20 C19 H19 119.9
C18 C19 H19 119.9
C19 C20 C21 120.06(15)
C19 C20 H20 120.0
C21 C20 H20 120.0
C20 C21 C22 120.19(16)
C20 C21 H21 119.9
C22 C21 H21 119.9
C21 C22 C23 120.11(16)
C21 C22 H22 119.9
C23 C22 H22 119.9
C18 C23 C22 118.96(14)
C18 C23 C24 118.08(13)
C22 C23 C24 122.96(13)
O2 C24 C25 126.60(13)
O2 C24 C23 114.91(12)
C25 C24 C23 118.39(12)
C24 C25 C26 128.16(13)
C24 C25 H25 115.9
C26 C25 H25 115.9
N2 C26 C25 123.64(13)
N2 C26 C27 121.09(14)
C25 C26 C27 115.26(13)
C26 C27 H27A 109.5
C26 C27 H27B 109.5
H27A C27 H27B 109.5
C26 C27 H27C 109.5
H27A C27 H27C 109.5
H27B C27 H27C 109.5
N2 C28 C29 112.15(13)
N2 C28 H28A 109.2
C29 C28 H28A 109.2
N2 C28 H28B 109.2
C29 C28 H28B 109.2
H28A C28 H28B 107.9
C30 C29 C34 118.99(16)
C30 C29 C28 121.64(17)
C34 C29 C28 119.37(17)
C29 C30 C31 120.83(18)
C29 C30 H30 119.6
C31 C30 H30 119.6
C32 C31 C30 120.17(19)
C32 C31 H31 119.9
C30 C31 H31 119.9
C31 C32 C33 120.11(18)
C31 C32 H32 119.9
C33 C32 H32 119.9
C32 C33 C34 119.88(19)
C32 C33 H33 120.1
C34 C33 H33 120.1
C29 C34 C33 120.02(18)
C29 C34 H34 120.0
C33 C34 H34 120.0

loop_
_geom_bond_atom_site_label_1
_geom_bond_atom_site_label_2
_geom_bond_distance
Zn1 O2 1.9435(11)
Zn1 O1 1.9625(11)
Zn1 N1 1.9883(13)
Zn1 N2 1.9934(13)
N1 C9 1.3148(19)
N1 C11 1.4797(19)
N2 C26 1.3116(19)
N2 C28 1.483(2)
O1 C7 1.2916(17)
O2 C24 1.2914(17)
C1 C2 1.393(2)
C1 C6 1.399(2)
C1 H1 0.9500
C2 C3 1.389(2)
C2 H2 0.9500
C3 C4 1.390(2)
C3 H3 0.9500
C4 C5 1.390(2)
C4 H4 0.9500
C5 C6 1.4019(19)
C5 H5 0.9500
C6 C7 1.4980(19)
C7 C8 1.379(2)
C8 C9 1.425(2)
C8 H8 0.9500
C9 C10 1.513(2)
C10 H10A 0.9800
C10 H10B 0.9800
C10 H10C 0.9800
C11 C12 1.506(2)
C11 H11A 0.9900
C11 H11B 0.9900
C12 C17 1.390(2)
C12 C13 1.390(2)
C13 C14 1.386(2)
C13 H13 0.9500
C14 C15 1.387(2)
C14 H14 0.9500
C15 C16 1.385(3)
C15 H15 0.9500
C16 C17 1.392(2)
C16 H16 0.9500
C17 H17 0.9500
C18 C19 1.387(2)
C18 C23 1.398(2)
C18 H18 0.9500
C19 C20 1.386(3)
C19 H19 0.9500
C20 C21 1.386(3)
C20 H20 0.9500
C21 C22 1.392(2)
C21 H21 0.9500
C22 C23 1.403(2)
C22 H22 0.9500
C23 C24 1.499(2)
C24 C25 1.386(2)
C25 C26 1.424(2)
C25 H25 0.9500
C26 C27 1.516(2)
C27 H27A 0.9800
C27 H27B 0.9800
C27 H27C 0.9800
C28 C29 1.511(2)
C28 H28A 0.9900
C28 H28B 0.9900
C29 C30 1.381(2)
C29 C34 1.389(2)
C30 C31 1.389(3)
C30 H30 0.9500
C31 C32 1.364(3)
C31 H31 0.9500
C32 C33 1.386(3)
C32 H32 0.9500
C33 C34 1.397(3)
C33 H33 0.9500
C34 H34 0.9500

loop_
_geom_torsion_atom_site_label_1
_geom_torsion_atom_site_label_2
_geom_torsion_atom_site_label_3
_geom_torsion_atom_site_label_4
_geom_torsion
C6 C1 C2 C3 -0.2(2)
C1 C2 C3 C4 -0.2(2)
C2 C3 C4 C5 0.2(2)
C3 C4 C5 C6 0.2(2)
C2 C1 C6 C5 0.6(2)
C2 C1 C6 C7 -177.71(14)
C4 C5 C6 C1 -0.6(2)
C4 C5 C6 C7 177.62(14)
Zn1 O1 C7 C8 3.8(2)
Zn1 O1 C7 C6 -175.60(9)
C1 C6 C7 O1 -0.38(19)
C5 C6 C7 O1 -178.57(13)
C1 C6 C7 C8 -179.84(14)
C5 C6 C7 C8 2.0(2)
O1 C7 C8 C9 2.4(3)
C6 C7 C8 C9 -178.22(15)
C11 N1 C9 C8 177.88(16)
Zn1 N1 C9 C8 -6.5(2)
C11 N1 C9 C10 -1.3(2)
Zn1 N1 C9 C10 174.41(12)
C7 C8 C9 N1 -0.8(3)
C7 C8 C9 C10 178.42(16)
C9 N1 C11 C12 -171.68(15)
Zn1 N1 C11 C12 12.7(2)
N1 C11 C12 C17 107.07(18)
N1 C11 C12 C13 -71.6(2)
C17 C12 C13 C14 -2.3(2)
C11 C12 C13 C14 176.35(15)
C12 C13 C14 C15 0.8(2)
C13 C14 C15 C16 0.9(3)
C14 C15 C16 C17 -1.1(3)
C13 C12 C17 C16 2.1(2)
C11 C12 C17 C16 -176.53(15)
C15 C16 C17 C12 -0.4(2)
C23 C18 C19 C20 -1.4(2)
C18 C19 C20 C21 0.1(2)
C19 C20 C21 C22 0.5(2)
C20 C21 C22 C23 0.0(2)
C19 C18 C23 C22 1.9(2)
C19 C18 C23 C24 -177.75(13)
C21 C22 C23 C18 -1.2(2)
C21 C22 C23 C24 178.41(14)
Zn1 O2 C24 C25 4.3(2)
Zn1 O2 C24 C23 -179.43(9)
C18 C23 C24 O2 -27.34(18)
C22 C23 C24 O2 153.01(14)
C18 C23 C24 C25 149.25(14)
C22 C23 C24 C25 -30.4(2)
O2 C24 C25 C26 1.2(3)
C23 C24 C25 C26 -174.93(14)
C28 N2 C26 C25 174.94(15)
Zn1 N2 C26 C25 6.0(2)
C28 N2 C26 C27 -4.1(2)
Zn1 N2 C26 C27 -173.08(11)
C24 C25 C26 N2 -7.1(2)
C24 C25 C26 C27 172.01(15)
C26 N2 C28 C29 146.19(16)
Zn1 N2 C28 C29 -44.5(2)
N2 C28 C29 C30 101.1(2)
N2 C28 C29 C34 -79.7(2)
C34 C29 C30 C31 0.8(2)
C28 C29 C30 C31 179.98(16)
C29 C30 C31 C32 -0.5(3)
C30 C31 C32 C33 -0.2(3)
C31 C32 C33 C34 0.5(3)
C30 C29 C34 C33 -0.5(2)
C28 C29 C34 C33 -179.66(16)
C32 C33 C34 C29 -0.2(3)
